data_1558184
loop_
_publ_author_name
'RESENDE, Pamela C. S.'
'COURI, Mara R. C.'
'MIGUEL, F\'abio B.'
'CUIN, Alexandre'

_publ_section_title
;
 Analytical, Spectroscopic and Crystallographic Characterization of
 3-[(2&lt;i&gt;E&lt;/i&gt;)-3-Phenylprop-2-en-1-ylidene]pentane-2,4-dione
;
_journal_issue 0
_journal_name_full 'X-ray Structure Analysis Online'
_journal_page_first 15
_journal_page_last 16
_journal_paper_doi 10.2116/xraystruct.36.15
_journal_volume 36
_journal_year 2020
_chemical_formula_moiety 'C14 H14 O2'
_chemical_formula_sum 'C14 H14 O2'
_chemical_formula_weight 214.25
_chemical_name_common 'Compound X'
_space_group_IT_number 14
_space_group_name_Hall '-P 2yab'
_space_group_name_H-M_alt 'P 1 21/a 1'
_symmetry_cell_setting monoclinic
_symmetry_space_group_name_Hall '-P 2yab'
_symmetry_space_group_name_H-M 'P 1 21/a 1'
_atom_sites_solution_hydrogens geom
_atom_sites_solution_primary direct
_atom_sites_solution_secondary difmap
_audit_conform_dict_location ftp://ftp.iucr.org/pub/cif_core.dic
_audit_conform_dict_name cif_core.dic
_audit_conform_dict_version 2.4
_audit_creation_date 2012-10-25T18:00:31-00:00
_audit_creation_method 'WinGX routine CIF_UPDATE'
_cell_angle_alpha 90
_cell_angle_beta 106.525(3)
_cell_angle_gamma 90
_cell_formula_units_Z 8
_cell_length_a 12.7006(4)
_cell_length_b 10.0271(5)
_cell_length_c 20.1044(10)
_cell_measurement_reflns_used 10638
_cell_measurement_temperature 296(2)
_cell_measurement_theta_max 27.485
_cell_measurement_theta_min 2.546
_cell_volume 2454.55(19)
_computing_cell_refinement 'HKL Scalepack (Otwinowski & Minor 1997)'
_computing_data_collection 'Collect (Bruker AXS BV, 1997-2004)'
_computing_data_reduction 'HKL Denzo and Scalepack (Otwinowski & Minor 1997)'
_computing_molecular_graphics 'ORTEP-3 for Windows(Farrugia, 2012)'
_computing_publication_material 'ORTEP-3 for Windows(Farrugia, 2012)'
_computing_structure_refinement 'SHELXL-97 (Sheldrick, 2008)'
_computing_structure_solution 'SHELX-97 (Sheldrick, 2008)'
_diffrn_ambient_temperature 296(2)
_diffrn_detector 'CCD plate'
_diffrn_detector_area_resol_mean 9
_diffrn_measured_fraction_theta_full 0.979
_diffrn_measured_fraction_theta_max 0.979
_diffrn_measurement_device '95mm CCD camera on \k-goniostat'
_diffrn_measurement_device_type KappaCCD
_diffrn_measurement_method 'CCD rotation images, thick slices'
_diffrn_orient_matrix_type 'by Bruker AXS Collect from scalepack cell'
_diffrn_orient_matrix_UB_11 0.801199E-1
_diffrn_orient_matrix_UB_12 -0.216614E-1
_diffrn_orient_matrix_UB_13 0.127141E-1
_diffrn_orient_matrix_UB_21 -0.144714E-1
_diffrn_orient_matrix_UB_22 -0.678834E-1
_diffrn_orient_matrix_UB_23 -0.379697E-1
_diffrn_orient_matrix_UB_31 0.107938E-1
_diffrn_orient_matrix_UB_32 0.697757E-1
_diffrn_orient_matrix_UB_33 -0.32993E-1
_diffrn_radiation_monochromator graphite
_diffrn_radiation_probe x-ray
_diffrn_radiation_type MoK\a
_diffrn_radiation_wavelength 0.71073
_diffrn_reflns_av_R_equivalents 0.1136
_diffrn_reflns_av_unetI/netI 0.0767
_diffrn_reflns_limit_h_max 15
_diffrn_reflns_limit_h_min -14
_diffrn_reflns_limit_k_max 11
_diffrn_reflns_limit_k_min -12
_diffrn_reflns_limit_l_max 24
_diffrn_reflns_limit_l_min -23
_diffrn_reflns_number 24070
_diffrn_reflns_theta_full 25.99
_diffrn_reflns_theta_max 25.99
_diffrn_reflns_theta_min 2.63
_diffrn_source 'Enraf Nonius FR590'
_exptl_absorpt_coefficient_mu 0.077
_exptl_absorpt_correction_type none
_exptl_crystal_colour yellow
_exptl_crystal_density_diffrn 1.16
_exptl_crystal_density_method 'not measured'
_exptl_crystal_description prism
_exptl_crystal_F_000 912
_exptl_crystal_size_max 0.295
_exptl_crystal_size_mid 0.182
_exptl_crystal_size_min 0.163
_refine_diff_density_max 0.193
_refine_diff_density_min -0.181
_refine_diff_density_rms 0.044
_refine_ls_extinction_method none
_refine_ls_goodness_of_fit_ref 1.045
_refine_ls_hydrogen_treatment constr
_refine_ls_matrix_type full
_refine_ls_number_parameters 293
_refine_ls_number_reflns 4711
_refine_ls_number_restraints 0
_refine_ls_restrained_S_all 1.045
_refine_ls_R_factor_all 0.1494
_refine_ls_R_factor_gt 0.0831
_refine_ls_shift/su_max 0.003
_refine_ls_shift/su_mean 0
_refine_ls_structure_factor_coef Fsqd
_refine_ls_weighting_details 'calc w=1/[\s^2^(Fo^2^)+(0.0958P)^2^+1.8484P] where P=(Fo^2^+2Fc^2^)/3'
_refine_ls_weighting_scheme calc
_refine_ls_wR_factor_gt 0.2238
_refine_ls_wR_factor_ref 0.2565
_reflns_number_gt 2517
_reflns_number_total 4711
_reflns_threshold_expression >2\s(I)
_cod_data_source_file 36_15_1.txt
_cod_data_source_block s93
_cod_depositor_comments 'Adding full bibliography for 1558184.cif.'
_cod_original_sg_symbol_Hall -P2yab
_cod_original_sg_symbol_H-M P21/a
_cod_database_code 1558184
_publcif_datablock.id {b53be10c-262c-43f3-b232-8edc12746352}

loop_
_symmetry_equiv_pos_as_xyz
'x, y, z'
'-x+1/2, y+1/2, -z'
'-x, -y, -z'
'x-1/2, -y-1/2, z'

loop_
_atom_site_label
_atom_site_type_symbol
_atom_site_fract_x
_atom_site_fract_y
_atom_site_fract_z
_atom_site_U_iso_or_equiv
_atom_site_adp_type
_atom_site_occupancy
_atom_site_symmetry_multiplicity
_atom_site_calc_flag
_atom_site_refinement_flags
_atom_site_disorder_assembly
_atom_site_disorder_group
O11 O 0.1300(3) 0.4370(3) -0.06726(16) 0.0947(10) Uani 1 1 d . . .
O12 O 0.3107(3) 0.2599(3) -0.14794(17) 0.0928(10) Uani 1 1 d . . .
C11 C 0.1968(3) 0.2200(4) -0.07749(19) 0.0618(10) Uani 1 1 d . . .
C12 C 0.1778(3) 0.1506(4) -0.0246(2) 0.0658(10) Uani 1 1 d . . .
H12 H 0.2185 0.0728 -0.0119 0.079 Uiso 1 1 calc R . .
C13 C 0.1024(3) 0.1819(4) 0.0146(2) 0.0672(10) Uani 1 1 d . . .
H13 H 0.0606 0.2593 0.0044 0.081 Uiso 1 1 calc R . .
C14 C 0.0910(3) 0.1018(4) 0.0655(2) 0.0669(10) Uani 1 1 d . . .
H14 H 0.1333 0.0246 0.0728 0.08 Uiso 1 1 calc R . .
C15 C 0.0213(3) 0.1200(4) 0.11093(19) 0.0596(9) Uani 1 1 d . . .
C16 C -0.0403(4) 0.2351(4) 0.1111(2) 0.0799(12) Uani 1 1 d . . .
H16 H -0.04 0.3029 0.0796 0.096 Uiso 1 1 calc R . .
C17 C -0.1013(4) 0.2496(5) 0.1570(3) 0.0886(14) Uani 1 1 d . . .
H17 H -0.1429 0.3263 0.1562 0.106 Uiso 1 1 calc R . .
C18 C -0.1009(4) 0.1497(5) 0.2047(2) 0.0819(12) Uani 1 1 d . . .
H18 H -0.141 0.1604 0.2364 0.098 Uiso 1 1 calc R . .
C19 C -0.0421(3) 0.0359(4) 0.2053(2) 0.0734(11) Uani 1 1 d . . .
H19 H -0.0434 -0.0318 0.2368 0.088 Uiso 1 1 calc R . .
C110 C 0.0194(3) 0.0214(4) 0.1591(2) 0.0644(10) Uani 1 1 d . . .
H110 H 0.0603 -0.056 0.1602 0.077 Uiso 1 1 calc R . .
C111 C 0.1341(3) 0.3435(4) -0.1053(2) 0.0665(10) Uani 1 1 d . . .
C112 C 0.0708(4) 0.3464(5) -0.1797(2) 0.0849(13) Uani 1 1 d . . .
H11A H 0.0029 0.2992 -0.186 0.127 Uiso 1 1 calc R . .
H11B H 0.1129 0.3048 -0.2067 0.127 Uiso 1 1 calc R . .
H11C H 0.0557 0.4373 -0.1944 0.127 Uiso 1 1 calc R . .
C113 C 0.2827(3) 0.1800(4) -0.1094(2) 0.0704(11) Uani 1 1 d . . .
C114 C 0.3356(4) 0.0459(5) -0.0956(3) 0.0919(14) Uani 1 1 d . . .
H11D H 0.378 0.03 -0.1275 0.138 Uiso 1 1 calc R . .
H11E H 0.28 -0.0215 -0.1016 0.138 Uiso 1 1 calc R . .
H11F H 0.3829 0.0428 -0.0489 0.138 Uiso 1 1 calc R . .
O21 O 0.4606(3) 0.2705(4) 0.65313(18) 0.0995(11) Uani 1 1 d . . .
O22 O 0.2088(3) 0.0818(3) 0.57425(16) 0.0921(10) Uani 1 1 d . . .
C21 C 0.2811(3) 0.3010(4) 0.58264(19) 0.0612(9) Uani 1 1 d . . .
C22 C 0.2108(3) 0.3672(4) 0.5302(2) 0.0683(10) Uani 1 1 d . . .
H22 H 0.237 0.446 0.5163 0.082 Uiso 1 1 calc R . .
C23 C 0.1006(3) 0.3310(4) 0.4932(2) 0.0694(11) Uani 1 1 d . . .
H23 H 0.0695 0.2559 0.5071 0.083 Uiso 1 1 calc R . .
C24 C 0.0411(3) 0.4024(4) 0.4391(2) 0.0712(11) Uani 1 1 d . . .
H24 H 0.0745 0.4793 0.4289 0.085 Uiso 1 1 calc R . .
C25 C -0.0688(3) 0.3753(4) 0.39427(19) 0.0632(10) Uani 1 1 d . . .
C26 C -0.1141(3) 0.4574(4) 0.3385(2) 0.0735(11) Uani 1 1 d . . .
H26 H -0.0747 0.531 0.3308 0.088 Uiso 1 1 calc R . .
C27 C -0.2170(3) 0.4324(5) 0.2938(2) 0.0799(12) Uani 1 1 d . . .
H27 H -0.2461 0.4895 0.2566 0.096 Uiso 1 1 calc R . .
C28 C -0.2759(3) 0.3245(5) 0.3040(2) 0.0796(12) Uani 1 1 d . . .
H28 H -0.3447 0.3071 0.2735 0.095 Uiso 1 1 calc R . .
C29 C -0.2332(3) 0.2419(5) 0.3594(3) 0.0818(12) Uani 1 1 d . . .
H29 H -0.2739 0.1692 0.3669 0.098 Uiso 1 1 calc R . .
C210 C -0.1308(3) 0.2653(5) 0.4041(2) 0.0771(12) Uani 1 1 d . . .
H210 H -0.1024 0.2077 0.4411 0.093 Uiso 1 1 calc R . .
C211 C 0.3954(3) 0.3444(4) 0.6126(2) 0.0714(11) Uani 1 1 d . . .
C212 C 0.4344(3) 0.4756(5) 0.5937(2) 0.0832(13) Uani 1 1 d . . .
H21A H 0.3982 0.5463 0.6107 0.125 Uiso 1 1 calc R . .
H21B H 0.4178 0.4821 0.5441 0.125 Uiso 1 1 calc R . .
H21C H 0.5123 0.4827 0.614 0.125 Uiso 1 1 calc R . .
C213 C 0.2468(3) 0.1747(4) 0.6118(2) 0.0675(10) Uani 1 1 d . . .
C214 C 0.2548(4) 0.1718(5) 0.6867(2) 0.0961(15) Uani 1 1 d . . .
H21D H 0.189 0.2084 0.6938 0.144 Uiso 1 1 calc R . .
H21E H 0.3169 0.2237 0.7118 0.144 Uiso 1 1 calc R . .
H21F H 0.2637 0.0813 0.703 0.144 Uiso 1 1 calc R . .

loop_
_atom_site_aniso_label
_atom_site_aniso_U_11
_atom_site_aniso_U_22
_atom_site_aniso_U_33
_atom_site_aniso_U_23
_atom_site_aniso_U_13
_atom_site_aniso_U_12
O11 0.128(3) 0.075(2) 0.076(2) -0.0108(17) 0.0190(18) -0.0003(18)
O12 0.093(2) 0.102(2) 0.095(2) 0.0069(19) 0.0468(18) -0.0167(17)
C11 0.058(2) 0.073(2) 0.053(2) 0.0031(19) 0.0141(17) -0.0100(18)
C12 0.060(2) 0.073(3) 0.065(2) 0.006(2) 0.0187(18) -0.0032(18)
C13 0.062(2) 0.073(3) 0.069(3) 0.007(2) 0.0223(19) -0.0002(18)
C14 0.067(2) 0.071(3) 0.065(2) 0.006(2) 0.0227(19) 0.0022(19)
C15 0.062(2) 0.057(2) 0.060(2) 0.0008(18) 0.0182(17) -0.0022(17)
C16 0.090(3) 0.070(3) 0.087(3) 0.013(2) 0.036(2) 0.010(2)
C17 0.095(3) 0.077(3) 0.107(4) 0.002(3) 0.050(3) 0.016(2)
C18 0.084(3) 0.089(3) 0.084(3) -0.009(3) 0.042(2) -0.004(2)
C19 0.079(3) 0.076(3) 0.071(3) 0.004(2) 0.032(2) -0.010(2)
C110 0.067(2) 0.062(2) 0.064(2) -0.0020(19) 0.0194(19) -0.0048(18)
C111 0.073(2) 0.066(3) 0.061(2) 0.000(2) 0.0210(19) -0.0147(19)
C112 0.103(3) 0.082(3) 0.063(3) 0.011(2) 0.014(2) 0.001(2)
C113 0.066(2) 0.083(3) 0.063(2) 0.000(2) 0.0197(19) -0.012(2)
C114 0.087(3) 0.102(4) 0.097(3) 0.005(3) 0.042(3) 0.009(3)
O21 0.0764(19) 0.106(2) 0.104(3) 0.028(2) 0.0049(17) 0.0110(17)
O22 0.127(3) 0.0693(19) 0.074(2) -0.0046(16) 0.0192(18) -0.0003(17)
C21 0.060(2) 0.070(2) 0.054(2) 0.0018(18) 0.0169(17) 0.0079(18)
C22 0.065(2) 0.082(3) 0.059(2) 0.007(2) 0.0196(18) 0.007(2)
C23 0.061(2) 0.082(3) 0.065(2) 0.008(2) 0.0188(19) 0.007(2)
C24 0.063(2) 0.080(3) 0.071(3) 0.009(2) 0.019(2) 0.007(2)
C25 0.059(2) 0.071(2) 0.061(2) 0.0058(19) 0.0182(18) 0.0119(18)
C26 0.073(3) 0.073(3) 0.070(3) 0.012(2) 0.015(2) 0.008(2)
C27 0.078(3) 0.080(3) 0.074(3) 0.012(2) 0.008(2) 0.009(2)
C28 0.061(2) 0.091(3) 0.080(3) -0.003(3) 0.010(2) 0.010(2)
C29 0.068(3) 0.082(3) 0.097(3) 0.011(3) 0.025(2) -0.001(2)
C210 0.067(3) 0.086(3) 0.079(3) 0.023(2) 0.021(2) 0.010(2)
C211 0.067(2) 0.082(3) 0.065(3) 0.003(2) 0.019(2) 0.010(2)
C212 0.077(3) 0.088(3) 0.085(3) 0.001(2) 0.023(2) -0.003(2)
C213 0.069(2) 0.071(3) 0.060(2) 0.003(2) 0.0148(19) 0.012(2)
C214 0.121(4) 0.106(4) 0.062(3) 0.005(3) 0.027(3) -0.017(3)

loop_
_atom_type_symbol
_atom_type_description
_atom_type_scat_dispersion_real
_atom_type_scat_dispersion_imag
_atom_type_scat_source
C C 0.0033 0.0016 'International Tables Vol C Tables 4.2.6.8 and 6.1.1.4'
H H 0 0 'International Tables Vol C Tables 4.2.6.8 and 6.1.1.4'
O O 0.0106 0.006 'International Tables Vol C Tables 4.2.6.8 and 6.1.1.4'

loop_
_geom_angle_atom_site_label_1
_geom_angle_atom_site_label_2
_geom_angle_atom_site_label_3
_geom_angle
_geom_angle_site_symmetry_1
_geom_angle_site_symmetry_3
_geom_angle_publ_flag
C12 C11 C113 121.6(4) . . ?
C12 C11 C111 121.8(4) . . ?
C113 C11 C111 116.5(3) . . ?
C11 C12 C13 128.0(4) . . ?
C11 C12 H12 116 . . ?
C13 C12 H12 116 . . ?
C14 C13 C12 121.4(4) . . ?
C14 C13 H13 119.3 . . ?
C12 C13 H13 119.3 . . ?
C13 C14 C15 128.5(4) . . ?
C13 C14 H14 115.8 . . ?
C15 C14 H14 115.8 . . ?
C110 C15 C16 117.8(3) . . ?
C110 C15 C14 118.9(3) . . ?
C16 C15 C14 123.2(4) . . ?
C17 C16 C15 120.9(4) . . ?
C17 C16 H16 119.5 . . ?
C15 C16 H16 119.5 . . ?
C16 C17 C18 119.8(4) . . ?
C16 C17 H17 120.1 . . ?
C18 C17 H17 120.1 . . ?
C19 C18 C17 120.5(4) . . ?
C19 C18 H18 119.8 . . ?
C17 C18 H18 119.8 . . ?
C18 C19 C110 119.7(4) . . ?
C18 C19 H19 120.2 . . ?
C110 C19 H19 120.2 . . ?
C19 C110 C15 121.3(4) . . ?
C19 C110 H110 119.4 . . ?
C15 C110 H110 119.4 . . ?
O11 C111 C112 120.6(4) . . ?
O11 C111 C11 121.1(4) . . ?
C112 C111 C11 118.2(4) . . ?
C111 C112 H11A 109.5 . . ?
C111 C112 H11B 109.5 . . ?
H11A C112 H11B 109.5 . . ?
C111 C112 H11C 109.5 . . ?
H11A C112 H11C 109.5 . . ?
H11B C112 H11C 109.5 . . ?
O12 C113 C11 118.6(4) . . ?
O12 C113 C114 120.3(4) . . ?
C11 C113 C114 121.0(4) . . ?
C113 C114 H11D 109.5 . . ?
C113 C114 H11E 109.5 . . ?
H11D C114 H11E 109.5 . . ?
C113 C114 H11F 109.5 . . ?
H11D C114 H11F 109.5 . . ?
H11E C114 H11F 109.5 . . ?
C22 C21 C211 122.1(4) . . ?
C22 C21 C213 121.1(4) . . ?
C211 C21 C213 116.7(3) . . ?
C21 C22 C23 127.8(4) . . ?
C21 C22 H22 116.1 . . ?
C23 C22 H22 116.1 . . ?
C24 C23 C22 121.8(4) . . ?
C24 C23 H23 119.1 . . ?
C22 C23 H23 119.1 . . ?
C23 C24 C25 128.5(4) . . ?
C23 C24 H24 115.8 . . ?
C25 C24 H24 115.8 . . ?
C26 C25 C210 117.6(4) . . ?
C26 C25 C24 119.8(4) . . ?
C210 C25 C24 122.5(4) . . ?
C25 C26 C27 121.3(4) . . ?
C25 C26 H26 119.3 . . ?
C27 C26 H26 119.3 . . ?
C28 C27 C26 120.3(4) . . ?
C28 C27 H27 119.9 . . ?
C26 C27 H27 119.9 . . ?
C27 C28 C29 119.6(4) . . ?
C27 C28 H28 120.2 . . ?
C29 C28 H28 120.2 . . ?
C28 C29 C210 120.7(4) . . ?
C28 C29 H29 119.7 . . ?
C210 C29 H29 119.7 . . ?
C29 C210 C25 120.5(4) . . ?
C29 C210 H210 119.8 . . ?
C25 C210 H210 119.8 . . ?
O21 C211 C21 119.5(4) . . ?
O21 C211 C212 119.4(4) . . ?
C21 C211 C212 121.1(4) . . ?
C211 C212 H21A 109.5 . . ?
C211 C212 H21B 109.5 . . ?
H21A C212 H21B 109.5 . . ?
C211 C212 H21C 109.5 . . ?
H21A C212 H21C 109.5 . . ?
H21B C212 H21C 109.5 . . ?
O22 C213 C214 121.3(4) . . ?
O22 C213 C21 120.8(4) . . ?
C214 C213 C21 117.8(4) . . ?
C213 C214 H21D 109.5 . . ?
C213 C214 H21E 109.5 . . ?
H21D C214 H21E 109.5 . . ?
C213 C214 H21F 109.5 . . ?
H21D C214 H21F 109.5 . . ?
H21E C214 H21F 109.5 . . ?

loop_
_geom_bond_atom_site_label_1
_geom_bond_atom_site_label_2
_geom_bond_distance
_geom_bond_site_symmetry_2
_geom_bond_publ_flag
O11 C111 1.220(5) . ?
O12 C113 1.235(5) . ?
C11 C12 1.350(5) . ?
C11 C113 1.469(5) . ?
C11 C111 1.492(6) . ?
C12 C13 1.436(5) . ?
C12 H12 0.93 . ?
C13 C14 1.341(5) . ?
C13 H13 0.93 . ?
C14 C15 1.452(5) . ?
C14 H14 0.93 . ?
C15 C110 1.390(5) . ?
C15 C16 1.395(5) . ?
C16 C17 1.372(6) . ?
C16 H16 0.93 . ?
C17 C18 1.385(6) . ?
C17 H17 0.93 . ?
C18 C19 1.362(6) . ?
C18 H18 0.93 . ?
C19 C110 1.382(5) . ?
C19 H19 0.93 . ?
C110 H110 0.93 . ?
C111 C112 1.483(6) . ?
C112 H11A 0.96 . ?
C112 H11B 0.96 . ?
C112 H11C 0.96 . ?
C113 C114 1.494(6) . ?
C114 H11D 0.96 . ?
C114 H11E 0.96 . ?
C114 H11F 0.96 . ?
O21 C211 1.231(5) . ?
O22 C213 1.210(5) . ?
C21 C22 1.347(5) . ?
C21 C211 1.471(5) . ?
C21 C213 1.511(5) . ?
C22 C23 1.432(5) . ?
C22 H22 0.93 . ?
C23 C24 1.342(5) . ?
C23 H23 0.93 . ?
C24 C25 1.456(5) . ?
C24 H24 0.93 . ?
C25 C26 1.378(5) . ?
C25 C210 1.402(6) . ?
C26 C27 1.382(6) . ?
C26 H26 0.93 . ?
C27 C28 1.364(6) . ?
C27 H27 0.93 . ?
C28 C29 1.371(6) . ?
C28 H28 0.93 . ?
C29 C210 1.374(6) . ?
C29 H29 0.93 . ?
C210 H210 0.93 . ?
C211 C212 1.492(6) . ?
C212 H21A 0.96 . ?
C212 H21B 0.96 . ?
C212 H21C 0.96 . ?
C213 C214 1.480(6) . ?
C214 H21D 0.96 . ?
C214 H21E 0.96 . ?
C214 H21F 0.96 . ?

loop_
_geom_torsion_atom_site_label_1
_geom_torsion_atom_site_label_2
_geom_torsion_atom_site_label_3
_geom_torsion_atom_site_label_4
_geom_torsion
_geom_torsion_site_symmetry_1
_geom_torsion_site_symmetry_2
_geom_torsion_site_symmetry_3
_geom_torsion_site_symmetry_4
_geom_torsion_publ_flag
C113 C11 C12 C13 175.5(4) . . . . ?
C111 C11 C12 C13 -2.6(6) . . . . ?
C11 C12 C13 C14 179.0(4) . . . . ?
C12 C13 C14 C15 178.3(4) . . . . ?
C13 C14 C15 C110 177.8(4) . . . . ?
C13 C14 C15 C16 -5.4(7) . . . . ?
C110 C15 C16 C17 -0.4(6) . . . . ?
C14 C15 C16 C17 -177.3(4) . . . . ?
C15 C16 C17 C18 0.9(7) . . . . ?
C16 C17 C18 C19 -1.4(7) . . . . ?
C17 C18 C19 C110 1.4(7) . . . . ?
C18 C19 C110 C15 -1.0(6) . . . . ?
C16 C15 C110 C19 0.5(6) . . . . ?
C14 C15 C110 C19 177.5(4) . . . . ?
C12 C11 C111 O11 54.9(5) . . . . ?
C113 C11 C111 O11 -123.4(4) . . . . ?
C12 C11 C111 C112 -121.3(4) . . . . ?
C113 C11 C111 C112 60.5(5) . . . . ?
C12 C11 C113 O12 -166.3(4) . . . . ?
C111 C11 C113 O12 11.9(5) . . . . ?
C12 C11 C113 C114 13.6(6) . . . . ?
C111 C11 C113 C114 -168.2(4) . . . . ?
C211 C21 C22 C23 175.2(4) . . . . ?
C213 C21 C22 C23 -2.4(6) . . . . ?
C21 C22 C23 C24 -176.2(4) . . . . ?
C22 C23 C24 C25 176.5(4) . . . . ?
C23 C24 C25 C26 -176.4(4) . . . . ?
C23 C24 C25 C210 1.7(7) . . . . ?
C210 C25 C26 C27 0.0(6) . . . . ?
C24 C25 C26 C27 178.2(4) . . . . ?
C25 C26 C27 C28 -0.4(7) . . . . ?
C26 C27 C28 C29 0.9(7) . . . . ?
C27 C28 C29 C210 -1.2(7) . . . . ?
C28 C29 C210 C25 0.9(7) . . . . ?
C26 C25 C210 C29 -0.3(6) . . . . ?
C24 C25 C210 C29 -178.4(4) . . . . ?
C22 C21 C211 O21 -169.4(4) . . . . ?
C213 C21 C211 O21 8.3(6) . . . . ?
C22 C21 C211 C212 9.5(6) . . . . ?
C213 C21 C211 C212 -172.8(4) . . . . ?
C22 C21 C213 O22 54.1(5) . . . . ?
C211 C21 C213 O22 -123.6(4) . . . . ?
C22 C21 C213 C214 -122.2(4) . . . . ?
C211 C21 C213 C214 60.0(5) . . . . ?
